data_2107325
loop_
_publ_author_name
'Palazzi, M.'
'Jaulmes, S.'

_publ_section_title
;
 Metadithioarsenite sodique a chaines infinies
;
_journal_name_full 'Acta Crystallographica B (24,1968-38,1982)'
_journal_page_first 908
_journal_page_last 910
_journal_volume 33
_journal_year 1977
_chemical_formula_sum 'As Na S2'
_chemical_name_systematic 'Na (As S2)'
_space_group_IT_number 14
_symmetry_space_group_name_Hall '-P 2ybc'
_symmetry_space_group_name_H-M 'P 1 21/c 1'
_cell_angle_alpha 90
_cell_angle_beta 131.99
_cell_angle_gamma 90
_cell_formula_units_Z 4
_cell_length_a 7.873
_cell_length_b 11.291
_cell_length_c 5.569
_cell_volume 367.952
_citation_journal_id_ASTM ACBCAR
_cod_data_source_file Palazzi_ACBCAR_1977_491.cif
_cod_data_source_block As1Na1S2
_cod_original_cell_volume 367.9523
_cod_original_formula_sum 'As1 Na1 S2'
_cod_database_code 2107325

loop_
_symmetry_equiv_pos_as_xyz
x,y,z
-x,y+1/2,-z+1/2
-x,-y,-z
x,-y-1/2,z-1/2

loop_
_atom_site_label
_atom_site_type_symbol
_atom_site_fract_x
_atom_site_fract_y
_atom_site_fract_z
_atom_site_occupancy
_atom_site_U_iso_or_equiv
S1 S-2 0.5922 0.1242 0.8169 1 0.0
Na1 Na+1 0.5095 0.1246 0.2408 1 0.0
S2 S-2 0.0232 0.1607 0.6535 1 0.0
As1 As+3 0.9606 0.1416 0.1827 1 0.0
